data_4085152
loop_
_publ_author_name
'Fecker, Ann Christin'
'Cr\(aciun, Bogdan-Florin'
'Schweyen, Peter'
'Freytag, Matthias'
'Jones, Peter G.'
'Walter, Marc D.'

_publ_section_title
;
 Synthesis and Characterization of N-Donor-Functionalized Enantiomerically
 Pure Pentadienyl Ligands Derived from (1R)-(&#x2212;)-Myrtenal
;
_journal_issue 1
_journal_name_full Organometallics
_journal_page_first 146
_journal_paper_doi 10.1021/om501024j
_journal_volume 34
_journal_year 2015
_chemical_absolute_configuration ad
_chemical_formula_sum 'C38 H68 N2 Si2 V'
_chemical_formula_weight 660.06
_chemical_name_systematic
; 
 ? 
;
_space_group_IT_number 5
_symmetry_cell_setting monoclinic
_symmetry_space_group_name_Hall 'C 2y'
_symmetry_space_group_name_H-M 'C 1 2 1'
_atom_sites_solution_hydrogens geom
_atom_sites_solution_primary direct
_atom_sites_solution_secondary difmap
_audit_creation_method SHELXL-97
_cell_angle_alpha 90.00
_cell_angle_beta 118.80(2)
_cell_angle_gamma 90.00
_cell_formula_units_Z 2
_cell_length_a 20.253(3)
_cell_length_b 9.3776(9)
_cell_length_c 11.5863(18)
_cell_measurement_reflns_used 3160
_cell_measurement_temperature 100(2)
_cell_measurement_theta_max 22.5490
_cell_measurement_theta_min 2.4620
_cell_volume 1928.3(6)
_computing_cell_refinement
; 
CrysAlisPro, Agilent Technologies, 
Version 1.171.36.28 (release 01-02-2013 CrysAlis171 .NET) 
(compiled Feb  1 2013,16:14:44) 
;
_computing_data_collection
; 
CrysAlisPro, Agilent Technologies, 
Version 1.171.36.28 (release 01-02-2013 CrysAlis171 .NET) 
(compiled Feb  1 2013,16:14:44) 
;
_computing_data_reduction
; 
CrysAlisPro, Agilent Technologies, 
Version 1.171.36.28 (release 01-02-2013 CrysAlis171 .NET) 
(compiled Feb  1 2013,16:14:44) 
;
_computing_molecular_graphics 'Bruker XP'
_computing_publication_material SHELXL-97
_computing_structure_refinement 'SHELXL-97 (Sheldrick, 1997)'
_computing_structure_solution 'SHELXS-97 (Sheldrick, 1990)'
_diffrn_ambient_temperature 100(2)
_diffrn_detector_area_resol_mean 16.1419
_diffrn_measured_fraction_theta_full 0.997
_diffrn_measured_fraction_theta_max 0.936
_diffrn_measurement_device_type 'Oxford Diffraction Xcalibur, Eos'
_diffrn_measurement_method '\w scans'
_diffrn_radiation_monochromator graphite
_diffrn_radiation_source 'Enhance (Mo) X-ray Source'
_diffrn_radiation_type 'Mo K\a'
_diffrn_radiation_wavelength 0.71073
_diffrn_reflns_av_R_equivalents 0.0791
_diffrn_reflns_av_sigmaI/netI 0.0837
_diffrn_reflns_limit_h_max 27
_diffrn_reflns_limit_h_min -27
_diffrn_reflns_limit_k_max 12
_diffrn_reflns_limit_k_min -12
_diffrn_reflns_limit_l_max 15
_diffrn_reflns_limit_l_min -15
_diffrn_reflns_number 21171
_diffrn_reflns_theta_full 27.50
_diffrn_reflns_theta_max 29.33
_diffrn_reflns_theta_min 2.20
_exptl_absorpt_coefficient_mu 0.346
_exptl_absorpt_correction_T_max 1.00000
_exptl_absorpt_correction_T_min 0.97145
_exptl_absorpt_correction_type multi-scan
_exptl_absorpt_process_details
; 
CrysAlisPro, Agilent Technologies, 
Version 1.171.36.28 (release 01-02-2013 CrysAlis171 .NET) 
(compiled Feb  1 2013,16:14:44) 
;
_exptl_crystal_colour green
_exptl_crystal_density_diffrn 1.137
_exptl_crystal_density_method 'not measured'
_exptl_crystal_description plate
_exptl_crystal_F_000 722
_exptl_crystal_size_max 0.2
_exptl_crystal_size_mid 0.15
_exptl_crystal_size_min 0.03
_refine_diff_density_max 0.441
_refine_diff_density_min -0.356
_refine_diff_density_rms 0.072
_refine_ls_abs_structure_details 'Flack H D (1983), Acta Cryst. A39, 876-881'
_refine_ls_abs_structure_Flack -0.03(2)
_refine_ls_extinction_method none
_refine_ls_goodness_of_fit_ref 1.044
_refine_ls_hydrogen_treatment mixed
_refine_ls_matrix_type full
_refine_ls_number_parameters 214
_refine_ls_number_reflns 4755
_refine_ls_number_restraints 1
_refine_ls_restrained_S_all 1.044
_refine_ls_R_factor_all 0.0730
_refine_ls_R_factor_gt 0.0474
_refine_ls_shift/su_max 0.000
_refine_ls_shift/su_mean 0.000
_refine_ls_structure_factor_coef Fsqd
_refine_ls_weighting_details 'calc w=1/[\s^2^(Fo^2^)+(0.0370P)^2^+0.2594P] where P=(Fo^2^+2Fc^2^)/3'
_refine_ls_weighting_scheme calc
_refine_ls_wR_factor_gt 0.0871
_refine_ls_wR_factor_ref 0.0988
_reflns_number_gt 3778
_reflns_number_total 4755
_reflns_threshold_expression >2sigma(I)
_cod_data_source_file om501024j_si_002.cif
_cod_data_source_block ann34
_cod_depositor_comments 'Adding full bibliography for 4085149--4085163.cif.'
_cod_original_cell_volume 1928.3(5)
_cod_original_sg_symbol_H-M 'C 2'
_cod_database_code 4085152

loop_
_symmetry_equiv_pos_as_xyz
'x, y, z'
'-x, y, -z'
'x+1/2, y+1/2, z'
'-x+1/2, y+1/2, -z'

loop_
_atom_site_label
_atom_site_type_symbol
_atom_site_fract_x
_atom_site_fract_y
_atom_site_fract_z
_atom_site_U_iso_or_equiv
_atom_site_adp_type
_atom_site_occupancy
_atom_site_symmetry_multiplicity
_atom_site_calc_flag
_atom_site_refinement_flags
V V 0.5000 0.33527(5) 0.5000 0.01327(15) Uani 1 2 d S
Si Si 0.56673(4) 0.51523(8) 0.83948(7) 0.01946(18) Uani 1 1 d .
N N 0.63395(14) 0.6487(3) 0.9093(2) 0.0284(6) Uani 1 1 d .
C1 C 0.57383(14) 0.4214(3) 0.7028(3) 0.0155(6) Uani 1 1 d .
H1 H 0.6004(13) 0.340(4) 0.739(2) 0.019(6) Uiso 1 1 d .
C2 C 0.59167(14) 0.4933(3) 0.6129(3) 0.0155(6) Uani 1 1 d .
C3 C 0.60753(14) 0.4241(3) 0.5207(3) 0.0148(6) Uani 1 1 d .
H3 H 0.6135(13) 0.482(3) 0.460(2) 0.011(7) Uiso 1 1 d .
C4 C 0.60499(14) 0.2768(3) 0.4884(3) 0.0150(6) Uani 1 1 d .
C5 C 0.58524(15) 0.1610(3) 0.5426(3) 0.0182(6) Uani 1 1 d .
H5 H 0.5902(16) 0.160(3) 0.625(3) 0.019(8) Uiso 1 1 d .
C6 C 0.58798(16) 0.0109(3) 0.4924(3) 0.0260(6) Uani 1 1 d .
H6A H 0.6270 -0.0460 0.5652 0.031 Uiso 1 1 calc R
H6B H 0.5388 -0.0367 0.4628 0.031 Uiso 1 1 calc R
C7 C 0.60571(15) 0.0162(3) 0.3781(3) 0.0272(7) Uani 1 1 d .
H7 H 0.6063 -0.0782 0.3384 0.033 Uiso 1 1 calc R
C8 C 0.55451(16) 0.1302(3) 0.2804(3) 0.0257(7) Uani 1 1 d .
H8A H 0.5051 0.1417 0.2774 0.031 Uiso 1 1 calc R
H8B H 0.5487 0.1216 0.1908 0.031 Uiso 1 1 calc R
C9 C 0.61542(15) 0.2396(3) 0.3705(3) 0.0199(6) Uani 1 1 d .
H9 H 0.6237 0.3222 0.3243 0.024 Uiso 1 1 calc R
C10 C 0.67417(16) 0.1149(3) 0.4100(3) 0.0254(7) Uani 1 1 d .
C11 C 0.74140(16) 0.1123(4) 0.5480(3) 0.0316(7) Uani 1 1 d .
H11A H 0.7687 0.0222 0.5617 0.047 Uiso 1 1 calc R
H11B H 0.7238 0.1210 0.6130 0.047 Uiso 1 1 calc R
H11C H 0.7751 0.1920 0.5583 0.047 Uiso 1 1 calc R
C12 C 0.70282(18) 0.0990(4) 0.3099(3) 0.0345(8) Uani 1 1 d .
H12A H 0.7375 0.1773 0.3212 0.052 Uiso 1 1 calc R
H12B H 0.6600 0.1016 0.2204 0.052 Uiso 1 1 calc R
H12C H 0.7293 0.0078 0.3241 0.052 Uiso 1 1 calc R
C13 C 0.59085(16) 0.6551(3) 0.6068(3) 0.0199(6) Uani 1 1 d .
H13A H 0.6391 0.6922 0.6755 0.030 Uiso 1 1 calc R
H13B H 0.5499 0.6916 0.6208 0.030 Uiso 1 1 calc R
H13C H 0.5830 0.6857 0.5202 0.030 Uiso 1 1 calc R
C14 C 0.47448(17) 0.6021(3) 0.7953(3) 0.0284(7) Uani 1 1 d .
H14A H 0.4786 0.6551 0.8714 0.043 Uiso 1 1 calc R
H14B H 0.4354 0.5289 0.7697 0.043 Uiso 1 1 calc R
H14C H 0.4611 0.6679 0.7215 0.043 Uiso 1 1 calc R
C15 C 0.58668(17) 0.3757(3) 0.9677(3) 0.0294(7) Uani 1 1 d .
H15A H 0.6382 0.3403 1.0013 0.044 Uiso 1 1 calc R
H15B H 0.5511 0.2967 0.9287 0.044 Uiso 1 1 calc R
H15C H 0.5812 0.4172 1.0403 0.044 Uiso 1 1 calc R
C16 C 0.71312(17) 0.6115(4) 0.9555(3) 0.0372(8) Uani 1 1 d .
H16A H 0.7324 0.6713 0.9079 0.045 Uiso 1 1 calc R
H16B H 0.7157 0.5109 0.9322 0.045 Uiso 1 1 calc R
C17 C 0.7640(2) 0.6300(4) 1.1008(3) 0.0443(9) Uani 1 1 d .
H17A H 0.7661 0.7310 1.1239 0.067 Uiso 1 1 calc R
H17B H 0.8148 0.5966 1.1240 0.067 Uiso 1 1 calc R
H17C H 0.7445 0.5743 1.1494 0.067 Uiso 1 1 calc R
C18 C 0.6170(2) 0.8017(3) 0.8940(3) 0.0401(9) Uani 1 1 d .
H18A H 0.5670 0.8158 0.8157 0.048 Uiso 1 1 calc R
H18B H 0.6547 0.8504 0.8767 0.048 Uiso 1 1 calc R
C19 C 0.6166(2) 0.8727(4) 1.0112(4) 0.0486(10) Uani 1 1 d .
H19A H 0.5768 0.8307 1.0253 0.073 Uiso 1 1 calc R
H19B H 0.6072 0.9751 0.9941 0.073 Uiso 1 1 calc R
H19C H 0.6655 0.8583 1.0899 0.073 Uiso 1 1 calc R

loop_
_atom_site_aniso_label
_atom_site_aniso_U_11
_atom_site_aniso_U_22
_atom_site_aniso_U_33
_atom_site_aniso_U_23
_atom_site_aniso_U_13
_atom_site_aniso_U_12
V 0.0144(3) 0.0082(3) 0.0178(3) 0.000 0.0082(3) 0.000
Si 0.0229(4) 0.0183(4) 0.0190(4) -0.0025(3) 0.0115(4) -0.0001(3)
N 0.0326(15) 0.0265(14) 0.0273(14) -0.0098(11) 0.0153(13) -0.0052(11)
C1 0.0157(14) 0.0129(13) 0.0163(14) 0.0005(11) 0.0065(13) 0.0004(10)
C2 0.0133(13) 0.0142(14) 0.0179(13) -0.0032(11) 0.0067(12) -0.0023(10)
C3 0.0111(14) 0.0133(13) 0.0183(14) 0.0022(11) 0.0057(12) -0.0026(10)
C4 0.0075(13) 0.0155(13) 0.0227(15) -0.0012(11) 0.0078(13) 0.0014(10)
C5 0.0176(15) 0.0130(14) 0.0240(16) 0.0011(12) 0.0100(14) 0.0035(11)
C6 0.0280(16) 0.0118(13) 0.0379(17) 0.0005(13) 0.0156(15) 0.0076(12)
C7 0.0260(16) 0.0190(14) 0.0359(17) -0.0107(14) 0.0143(15) 0.0053(13)
C8 0.0202(16) 0.0265(16) 0.0273(17) -0.0105(13) 0.0091(14) 0.0020(12)
C9 0.0184(15) 0.0199(14) 0.0221(15) -0.0050(11) 0.0103(13) 0.0007(11)
C10 0.0218(16) 0.0267(15) 0.0276(16) -0.0073(13) 0.0119(15) 0.0044(12)
C11 0.0219(17) 0.0365(18) 0.0346(19) -0.0045(15) 0.0123(16) 0.0071(13)
C12 0.0261(17) 0.044(2) 0.0349(19) -0.0132(16) 0.0163(16) 0.0064(14)
C13 0.0227(15) 0.0141(13) 0.0232(15) -0.0027(11) 0.0112(14) -0.0029(11)
C14 0.0350(18) 0.0267(17) 0.0272(17) -0.0007(13) 0.0179(16) 0.0051(14)
C15 0.0355(18) 0.0342(18) 0.0219(15) 0.0023(13) 0.0166(15) 0.0031(13)
C16 0.0317(19) 0.045(2) 0.0339(19) -0.0142(16) 0.0150(17) -0.0132(16)
C17 0.043(2) 0.039(2) 0.034(2) -0.0099(16) 0.0051(19) -0.0027(17)
C18 0.063(2) 0.0224(19) 0.045(2) -0.0135(14) 0.034(2) -0.0138(15)
C19 0.056(2) 0.043(2) 0.050(2) -0.0211(17) 0.028(2) -0.0067(17)

loop_
_atom_type_symbol
_atom_type_description
_atom_type_scat_dispersion_real
_atom_type_scat_dispersion_imag
_atom_type_scat_source
C C 0.0033 0.0016 'International Tables Vol C Tables 4.2.6.8 and 6.1.1.4'
H H 0.0000 0.0000 'International Tables Vol C Tables 4.2.6.8 and 6.1.1.4'
N N 0.0061 0.0033 'International Tables Vol C Tables 4.2.6.8 and 6.1.1.4'
Si Si 0.0817 0.0704 'International Tables Vol C Tables 4.2.6.8 and 6.1.1.4'
V V 0.3005 0.5294 'International Tables Vol C Tables 4.2.6.8 and 6.1.1.4'

loop_
_geom_angle_atom_site_label_1
_geom_angle_atom_site_label_2
_geom_angle_atom_site_label_3
_geom_angle
_geom_angle_site_symmetry_1
_geom_angle_site_symmetry_3
C3 V C3 136.23(14) . 2_656
C3 V C2 36.82(9) . .
C3 V C2 107.88(9) 2_656 .
C3 V C2 107.88(9) . 2_656
C3 V C2 36.82(9) 2_656 2_656
C2 V C2 97.12(13) . 2_656
C3 V C1 68.26(9) . .
C3 V C1 95.84(10) 2_656 .
C2 V C1 37.11(9) . .
C2 V C1 108.69(10) 2_656 .
C3 V C1 95.84(10) . 2_656
C3 V C1 68.26(9) 2_656 2_656
C2 V C1 108.69(10) . 2_656
C2 V C1 37.11(9) 2_656 2_656
C1 V C1 137.75(14) . 2_656
C3 V C5 69.04(10) . .
C3 V C5 153.97(9) 2_656 .
C2 V C5 91.14(9) . .
C2 V C5 160.13(10) 2_656 .
C1 V C5 88.73(10) . .
C1 V C5 123.03(10) 2_656 .
C3 V C5 153.97(9) . 2_656
C3 V C5 69.04(10) 2_656 2_656
C2 V C5 160.13(10) . 2_656
C2 V C5 91.14(10) 2_656 2_656
C1 V C5 123.03(10) . 2_656
C1 V C5 88.73(10) 2_656 2_656
C5 V C5 86.97(14) . 2_656
C3 V C4 36.97(9) . .
C3 V C4 168.46(10) 2_656 .
C2 V C4 69.92(9) . .
C2 V C4 131.63(9) 2_656 .
C1 V C4 88.76(10) . .
C1 V C4 101.33(10) 2_656 .
C5 V C4 36.29(9) . .
C5 V C4 117.01(10) 2_656 .
C3 V C4 168.46(10) . 2_656
C3 V C4 36.97(9) 2_656 2_656
C2 V C4 131.63(9) . 2_656
C2 V C4 69.92(9) 2_656 2_656
C1 V C4 101.33(10) . 2_656
C1 V C4 88.76(10) 2_656 2_656
C5 V C4 117.01(10) . 2_656
C5 V C4 36.29(9) 2_656 2_656
C4 V C4 151.93(13) . 2_656
N Si C14 105.63(13) . .
N Si C15 108.25(14) . .
C14 Si C15 109.09(13) . .
N Si C1 111.67(11) . .
C14 Si C1 116.48(13) . .
C15 Si C1 105.51(12) . .
C18 N C16 115.3(3) . .
C18 N Si 124.3(2) . .
C16 N Si 118.2(2) . .
C2 C1 Si 122.98(19) . .
C2 C1 V 71.36(15) . .
Si C1 V 140.35(14) . .
C3 C2 C1 124.4(2) . .
C3 C2 C13 115.2(2) . .
C1 C2 C13 120.4(2) . .
C3 C2 V 71.38(14) . .
C1 C2 V 71.53(15) . .
C13 C2 V 130.29(19) . .
C2 C3 C4 130.7(2) . .
C2 C3 V 71.80(15) . .
C4 C3 V 72.59(15) . .
C5 C4 C3 127.8(2) . .
C5 C4 C9 114.7(2) . .
C3 C4 C9 117.1(2) . .
C5 C4 V 71.49(14) . .
C3 C4 V 70.44(15) . .
C9 C4 V 130.60(19) . .
C4 C5 C6 117.9(2) . .
C4 C5 V 72.22(15) . .
C6 C5 V 138.3(2) . .
C7 C6 C5 111.5(2) . .
C6 C7 C8 107.6(2) . .
C6 C7 C10 111.6(2) . .
C8 C7 C10 88.2(2) . .
C7 C8 C9 85.9(2) . .
C4 C9 C8 110.2(2) . .
C4 C9 C10 108.8(2) . .
C8 C9 C10 87.1(2) . .
C11 C10 C12 108.7(2) . .
C11 C10 C7 118.9(3) . .
C12 C10 C7 112.4(2) . .
C11 C10 C9 119.2(2) . .
C12 C10 C9 111.2(2) . .
C7 C10 C9 84.9(2) . .
N C16 C17 114.9(3) . .
N C18 C19 115.1(3) . .

loop_
_geom_bond_atom_site_label_1
_geom_bond_atom_site_label_2
_geom_bond_distance
_geom_bond_site_symmetry_2
V C3 2.234(3) .
V C3 2.234(3) 2_656
V C2 2.239(3) .
V C2 2.239(3) 2_656
V C1 2.241(3) .
V C1 2.241(3) 2_656
V C5 2.253(3) .
V C5 2.253(3) 2_656
V C4 2.262(2) .
V C4 2.262(2) 2_656
Si N 1.736(3) .
Si C14 1.869(3) .
Si C15 1.872(3) .
Si C1 1.877(3) .
N C18 1.467(4) .
N C16 1.467(4) .
C1 C2 1.426(3) .
C2 C3 1.413(4) .
C2 C13 1.518(4) .
C3 C4 1.426(3) .
C4 C5 1.406(4) .
C4 C9 1.520(4) .
C5 C6 1.534(4) .
C6 C7 1.530(4) .
C7 C8 1.540(4) .
C7 C10 1.557(4) .
C8 C9 1.557(4) .
C9 C10 1.571(4) .
C10 C11 1.521(4) .
C10 C12 1.534(4) .
C16 C17 1.501(4) .
C18 C19 1.516(4) .

loop_
_geom_torsion_atom_site_label_1
_geom_torsion_atom_site_label_2
_geom_torsion_atom_site_label_3
_geom_torsion_atom_site_label_4
_geom_torsion
_geom_torsion_site_symmetry_1
C14 Si N C18 -18.0(3) .
C15 Si N C18 -134.7(2) .
C1 Si N C18 109.6(2) .
C14 Si N C16 179.4(2) .
C15 Si N C16 62.7(2) .
C1 Si N C16 -53.0(3) .
N Si C1 C2 -37.4(3) .
C14 Si C1 C2 84.1(2) .
C15 Si C1 C2 -154.8(2) .
N Si C1 V -138.1(2) .
C14 Si C1 V -16.6(3) .
C15 Si C1 V 104.5(2) .
C3 V C1 C2 25.67(14) .
C3 V C1 C2 -112.12(15) 2_656
C2 V C1 C2 -76.69(19) 2_656
C1 V C1 C2 -48.30(13) 2_656
C5 V C1 C2 93.57(15) .
C5 V C1 C2 179.13(15) 2_656
C4 V C1 C2 57.27(15) .
C4 V C1 C2 -149.12(15) 2_656
C3 V C1 Si 145.2(2) .
C3 V C1 Si 7.4(2) 2_656
C2 V C1 Si 119.6(3) .
C2 V C1 Si 42.9(2) 2_656
C1 V C1 Si 71.3(2) 2_656
C5 V C1 Si -146.9(2) .
C5 V C1 Si -61.3(3) 2_656
C4 V C1 Si 176.8(2) .
C4 V C1 Si -29.6(2) 2_656
Si C1 C2 C3 171.0(2) .
V C1 C2 C3 -50.5(2) .
Si C1 C2 C13 -12.1(4) .
V C1 C2 C13 126.5(2) .
Si C1 C2 V -138.6(2) .
C3 V C2 C3 -146.62(14) 2_656
C2 V C2 C3 -110.46(17) 2_656
C1 V C2 C3 137.8(2) .
C1 V C2 C3 -74.18(17) 2_656
C5 V C2 C3 51.43(17) .
C5 V C2 C3 135.7(3) 2_656
C4 V C2 C3 21.40(16) .
C4 V C2 C3 -179.85(16) 2_656
C3 V C2 C1 -137.8(2) .
C3 V C2 C1 75.56(16) 2_656
C2 V C2 C1 111.72(16) 2_656
C1 V C2 C1 148.00(14) 2_656
C5 V C2 C1 -86.39(16) .
C5 V C2 C1 -2.2(4) 2_656
C4 V C2 C1 -116.43(16) .
C4 V C2 C1 42.3(2) 2_656
C3 V C2 C13 107.6(3) .
C3 V C2 C13 -39.0(2) 2_656
C2 V C2 C13 -2.82(18) 2_656
C1 V C2 C13 -114.5(3) .
C1 V C2 C13 33.5(2) 2_656
C5 V C2 C13 159.1(2) .
C5 V C2 C13 -116.7(3) 2_656
C4 V C2 C13 129.0(2) .
C4 V C2 C13 -72.2(3) 2_656
C1 C2 C3 C4 4.7(5) .
C13 C2 C3 C4 -172.3(3) .
V C2 C3 C4 -45.8(3) .
C1 C2 C3 V 50.5(2) .
C13 C2 C3 V -126.6(2) .
C3 V C3 C2 49.20(14) 2_656
C2 V C3 C2 77.7(2) 2_656
C1 V C3 C2 -25.85(15) .
C1 V C3 C2 113.63(16) 2_656
C5 V C3 C2 -123.17(18) .
C5 V C3 C2 -147.2(2) 2_656
C4 V C3 C2 -145.3(3) .
C4 V C3 C2 0.6(6) 2_656
C3 V C3 C4 -165.54(17) 2_656
C2 V C3 C4 145.3(3) .
C2 V C3 C4 -137.07(16) 2_656
C1 V C3 C4 119.41(18) .
C1 V C3 C4 -101.10(17) 2_656
C5 V C3 C4 22.10(16) .
C5 V C3 C4 -2.0(3) 2_656
C4 V C3 C4 145.8(4) 2_656
C2 C3 C4 C5 0.1(5) .
V C3 C4 C5 -45.4(3) .
C2 C3 C4 C9 172.0(3) .
V C3 C4 C9 126.4(2) .
C2 C3 C4 V 45.5(3) .
C3 V C4 C5 143.6(3) .
C3 V C4 C5 -156.7(5) 2_656
C2 V C4 C5 122.26(18) .
C2 V C4 C5 -156.27(16) 2_656
C1 V C4 C5 89.55(17) .
C1 V C4 C5 -131.79(17) 2_656
C5 V C4 C5 -37.4(2) 2_656
C4 V C4 C5 -22.60(15) 2_656
C3 V C4 C3 59.7(7) 2_656
C2 V C4 C3 -21.32(16) .
C2 V C4 C3 60.1(2) 2_656
C1 V C4 C3 -54.03(17) .
C1 V C4 C3 84.62(17) 2_656
C5 V C4 C3 -143.6(3) .
C5 V C4 C3 179.03(16) 2_656
C4 V C4 C3 -166.18(17) 2_656
C3 V C4 C9 -109.4(3) .
C3 V C4 C9 -49.7(6) 2_656
C2 V C4 C9 -130.7(2) .
C2 V C4 C9 -49.3(3) 2_656
C1 V C4 C9 -163.4(2) .
C1 V C4 C9 -24.8(2) 2_656
C5 V C4 C9 107.0(3) .
C5 V C4 C9 69.6(3) 2_656
C4 V C4 C9 84.4(2) 2_656
C3 C4 C5 C6 -179.1(3) .
C9 C4 C5 C6 8.8(4) .
V C4 C5 C6 135.8(2) .
C3 C4 C5 V 45.1(3) .
C9 C4 C5 V -127.0(2) .
C3 V C5 C4 -22.47(16) .
C3 V C5 C4 169.6(2) 2_656
C2 V C5 C4 -52.59(17) .
C2 V C5 C4 62.2(3) 2_656
C1 V C5 C4 -89.63(17) .
C1 V C5 C4 60.69(19) 2_656
C5 V C5 C4 147.2(2) 2_656
C4 V C5 C4 168.29(9) 2_656
C3 V C5 C6 -134.8(3) .
C3 V C5 C6 57.3(4) 2_656
C2 V C5 C6 -164.9(3) .
C2 V C5 C6 -50.1(5) 2_656
C1 V C5 C6 158.1(3) .
C1 V C5 C6 -51.6(3) 2_656
C5 V C5 C6 34.9(2) 2_656
C4 V C5 C6 -112.3(4) .
C4 V C5 C6 56.0(3) 2_656
C4 C5 C6 C7 -5.4(4) .
V C5 C6 C7 89.0(3) .
C5 C6 C7 C8 -47.1(3) .
C5 C6 C7 C10 48.0(3) .
C6 C7 C8 C9 84.1(2) .
C10 C7 C8 C9 -27.94(19) .
C5 C4 C9 C8 39.6(3) .
C3 C4 C9 C8 -133.4(3) .
V C4 C9 C8 -46.6(3) .
C5 C4 C9 C10 -54.4(3) .
C3 C4 C9 C10 132.7(3) .
V C4 C9 C10 -140.6(2) .
C7 C8 C9 C4 -81.3(2) .
C7 C8 C9 C10 27.69(19) .
C6 C7 C10 C11 40.0(3) .
C8 C7 C10 C11 148.3(2) .
C6 C7 C10 C12 168.6(3) .
C8 C7 C10 C12 -83.1(3) .
C6 C7 C10 C9 -80.6(2) .
C8 C7 C10 C9 27.71(19) .
C4 C9 C10 C11 -37.4(3) .
C8 C9 C10 C11 -147.8(3) .
C4 C9 C10 C12 -165.0(2) .
C8 C9 C10 C12 84.7(3) .
C4 C9 C10 C7 83.0(2) .
C8 C9 C10 C7 -27.41(19) .
C18 N C16 C17 78.5(4) .
Si N C16 C17 -117.3(3) .
C16 N C18 C19 -95.1(3) .
Si N C18 C19 101.8(3) .
